data_2212343
loop_
_publ_author_name
'K. Chinnakali'
'M. Poornachandran'
'R. Raghunathan'
'Hoong-Kun Fun'

_publ_section_title
;
 (<i>S</i>)-3-Phenyl-2-(tosylamino)propan-1-ol
;
_journal_coeditor_code RZ2110
_journal_issue 2
_journal_name_full 'Acta Crystallographica Section E'
_journal_page_first o1030
_journal_page_last o1031
_journal_paper_doi 10.1107/S1600536807003704
_journal_volume 63
_journal_year 2007
_chemical_formula_iupac 'C16 H19 N O3 S'
_chemical_formula_moiety 'C16 H19 N O3 S'
_chemical_formula_sum 'C16 H19 N O3 S'
_chemical_formula_weight 305.38
_chemical_name_systematic
;
(S)-3-phenyl-2-(tosylamino)propan-1-ol
;
_space_group_IT_number 19
_symmetry_cell_setting orthorhombic
_symmetry_space_group_name_Hall 'P 2ac 2ab'
_symmetry_space_group_name_H-M 'P 21 21 21'
_atom_sites_solution_hydrogens geom
_atom_sites_solution_primary direct
_atom_sites_solution_secondary difmap
_audit_creation_method SHELXL-97
_cell_angle_alpha 90.00
_cell_angle_beta 90.00
_cell_angle_gamma 90.00
_cell_formula_units_Z 4
_cell_length_a 5.67350(10)
_cell_length_b 11.5920(2)
_cell_length_c 23.2014(4)
_cell_measurement_reflns_used 4126
_cell_measurement_temperature 100.00(10)
_cell_measurement_theta_max 24.60
_cell_measurement_theta_min 2.48
_cell_volume 1525.89(5)
_computing_cell_refinement APEX2
_computing_data_collection 'APEX2 (Bruker, 2005)'
_computing_data_reduction 'SAINT (Bruker, 2005)'
_computing_molecular_graphics SHELXTL
_computing_publication_material 'SHELXTL and PLATON (Spek, 2003)'
_computing_structure_refinement SHELXTL
_computing_structure_solution 'SHELXTL (Sheldrick, 1998)'
_diffrn_ambient_temperature 100.00(10)
_diffrn_detector_area_resol_mean 8.33
_diffrn_measured_fraction_theta_full 0.996
_diffrn_measured_fraction_theta_max 0.996
_diffrn_measurement_device_type
;
Bruker SMART APEX2 CCD
;
_diffrn_measurement_method \w
_diffrn_radiation_monochromator graphite
_diffrn_radiation_source 'fine-focus sealed tube'
_diffrn_radiation_type MoK\a
_diffrn_radiation_wavelength 0.71073
_diffrn_reflns_av_R_equivalents 0.0559
_diffrn_reflns_av_sigmaI/netI 0.0527
_diffrn_reflns_limit_h_max 8
_diffrn_reflns_limit_h_min -8
_diffrn_reflns_limit_k_max 16
_diffrn_reflns_limit_k_min -16
_diffrn_reflns_limit_l_max 32
_diffrn_reflns_limit_l_min -32
_diffrn_reflns_number 20899
_diffrn_reflns_theta_full 30.22
_diffrn_reflns_theta_max 30.22
_diffrn_reflns_theta_min 1.96
_diffrn_standards_number 0
_exptl_absorpt_coefficient_mu 0.221
_exptl_absorpt_correction_T_max 0.9786
_exptl_absorpt_correction_T_min 0.8697
_exptl_absorpt_correction_type multi-scan
_exptl_absorpt_process_details '(SADABS; Bruker, 2005)'
_exptl_crystal_colour colourless
_exptl_crystal_density_diffrn 1.329
_exptl_crystal_density_method 'not measured'
_exptl_crystal_description Block
_exptl_crystal_F_000 648
_exptl_crystal_size_max 0.25
_exptl_crystal_size_mid 0.16
_exptl_crystal_size_min 0.10
_refine_diff_density_max 0.280
_refine_diff_density_min -0.467
_refine_ls_abs_structure_details 'Flack (1983), 1840 Friedel pairs'
_refine_ls_abs_structure_Flack -0.09(7)
_refine_ls_extinction_method none
_refine_ls_goodness_of_fit_ref 1.104
_refine_ls_hydrogen_treatment mixed
_refine_ls_matrix_type full
_refine_ls_number_parameters 199
_refine_ls_number_reflns 4447
_refine_ls_number_restraints 0
_refine_ls_restrained_S_all 1.104
_refine_ls_R_factor_all 0.0545
_refine_ls_R_factor_gt 0.0413
_refine_ls_shift/su_max 0.001
_refine_ls_shift/su_mean 0.000
_refine_ls_structure_factor_coef Fsqd
_refine_ls_weighting_details 'calc w=1/[\s^2^(Fo^2^)+(0.0569P)^2^] where P=(Fo^2^+2Fc^2^)/3'
_refine_ls_weighting_scheme calc
_refine_ls_wR_factor_gt 0.0957
_refine_ls_wR_factor_ref 0.1124
_reflns_number_gt 3743
_reflns_number_total 4447
_reflns_threshold_expression I>2\s(I)
_cod_data_source_file rz2110.cif
_cod_data_source_block I
_cod_depositor_comments
;
The following automatic conversions were performed:
'_symmetry_cell_setting' value 'Orthorhombic' changed to 'orthorhombic'
according to '/home/saulius/struct/CIF-dictionaries/cif_core.dic'
dictionary named 'cif_core.dic' version 2.4.1 from 2010-06-29.

Automatic conversion script
Id: cif_fix_enum 1527 2010-12-29 10:47:43Z saulius 

The following automatic conversions were performed:

'_symmetry_cell_setting' value 'Orthorhombic' changed to
'orthorhombic' according to
/home/saulius/struct/CIF-dictionaries/cif_core.dic dictionary named
'cif_core.dic' version 2.4.1 from 2010-06-29.

Automatic conversion script
Id: cif_fix_values 1715 2011-07-08 13:25:40Z adriana 
;
_cod_database_code 2212343
_cod_database_fobs_code 2212343

loop_
_symmetry_equiv_pos_as_xyz
'x, y, z'
'-x+1/2, -y, z+1/2'
'-x, y+1/2, -z+1/2'
'x+1/2, -y+1/2, -z'

loop_
_atom_site_type_symbol
_atom_site_label
_atom_site_fract_x
_atom_site_fract_y
_atom_site_fract_z
_atom_site_U_iso_or_equiv
_atom_site_adp_type
_atom_site_calc_flag
_atom_site_refinement_flags
_atom_site_occupancy
S S1 0.63257(9) 0.72003(4) 0.17037(2) 0.01689(12) Uani d . 1
O O1 0.7797(3) 0.81667(11) 0.18619(6) 0.0215(3) Uani d . 1
O O2 0.3823(2) 0.73546(12) 0.16618(6) 0.0220(3) Uani d . 1
O O3 1.2607(3) 0.47653(13) 0.22565(7) 0.0229(3) Uani d . 1
N N1 0.6725(3) 0.61918(14) 0.21645(7) 0.0184(4) Uani d . 1
C C1 0.7379(4) 0.67139(16) 0.10279(8) 0.0166(4) Uani d . 1
C C2 0.9510(3) 0.71088(16) 0.08145(8) 0.0182(4) Uani d . 1
H H2 1.0375 0.7683 0.1016 0.022 Uiso calc R 1
C C3 1.0367(4) 0.66549(17) 0.03024(8) 0.0192(4) Uani d . 1
H H3 1.1822 0.6927 0.0152 0.023 Uiso calc R 1
C C4 0.9123(4) 0.58043(16) 0.00041(8) 0.0193(4) Uani d . 1
C C5 0.6990(4) 0.54286(17) 0.02274(9) 0.0204(4) Uani d . 1
H H5 0.6122 0.4855 0.0026 0.024 Uiso calc R 1
C C6 0.6095(4) 0.58711(16) 0.07376(8) 0.0190(4) Uani d . 1
H H6 0.4633 0.5604 0.0886 0.023 Uiso calc R 1
C C7 1.0071(4) 0.53164(18) -0.05510(9) 0.0273(5) Uani d . 1
H H7A 0.9868 0.4477 -0.0552 0.041 Uiso calc R 1
H H7B 1.1749 0.5503 -0.0585 0.041 Uiso calc R 1
H H7C 0.9211 0.5651 -0.0877 0.041 Uiso calc R 1
C C8 0.9016(3) 0.58776(16) 0.24139(8) 0.0174(4) Uani d . 1
H H8 1.0038 0.6581 0.2419 0.021 Uiso calc R 1
C C9 1.0260(4) 0.49414(17) 0.20563(9) 0.0208(4) Uani d . 1
H H9A 0.9367 0.4210 0.2085 0.025 Uiso calc R 1
H H9B 1.0296 0.5176 0.1646 0.025 Uiso calc R 1
C C10 0.8614(4) 0.54864(16) 0.30394(8) 0.0196(4) Uani d . 1
H H10A 0.7225 0.4970 0.3050 0.024 Uiso calc R 1
H H10B 0.9998 0.5032 0.3166 0.024 Uiso calc R 1
C C11 0.8228(4) 0.64600(16) 0.34612(8) 0.0192(4) Uani d . 1
C C12 0.6152(4) 0.71107(17) 0.34623(9) 0.0220(4) Uani d . 1
H H12 0.4942 0.6944 0.3192 0.026 Uiso calc R 1
C C13 0.5851(4) 0.79975(17) 0.38555(9) 0.0244(5) Uani d . 1
H H13 0.4446 0.8443 0.3846 0.029 Uiso calc R 1
C C14 0.7563(4) 0.82429(19) 0.42605(9) 0.0261(5) Uani d . 1
H H14 0.7330 0.8846 0.4532 0.031 Uiso calc R 1
C C15 0.9628(4) 0.75994(19) 0.42680(9) 0.0271(5) Uani d . 1
H H15 1.0819 0.7761 0.4544 0.033 Uiso calc R 1
C C16 0.9945(4) 0.67165(18) 0.38692(9) 0.0236(4) Uani d . 1
H H16 1.1362 0.6280 0.3876 0.028 Uiso calc R 1
H H1 0.563(5) 0.571(2) 0.2190(11) 0.036(8) Uiso d . 1
H H3O 1.255(5) 0.423(2) 0.2526(13) 0.050(8) Uiso d . 1

loop_
_atom_site_aniso_label
_atom_site_aniso_U_11
_atom_site_aniso_U_22
_atom_site_aniso_U_33
_atom_site_aniso_U_12
_atom_site_aniso_U_13
_atom_site_aniso_U_23
S1 0.0173(2) 0.0167(2) 0.0167(2) 0.00068(17) -0.0008(2) -0.00030(17)
O1 0.0254(8) 0.0179(6) 0.0213(7) -0.0024(5) -0.0012(6) -0.0021(6)
O2 0.0169(7) 0.0268(7) 0.0221(7) 0.0050(6) -0.0013(6) 0.0004(6)
O3 0.0178(8) 0.0220(7) 0.0288(8) 0.0022(6) 0.0039(6) 0.0075(6)
N1 0.0159(9) 0.0202(7) 0.0190(8) -0.0017(7) -0.0003(7) 0.0035(6)
C1 0.0188(10) 0.0172(8) 0.0138(8) 0.0010(7) -0.0007(8) 0.0015(7)
C2 0.0171(10) 0.0192(8) 0.0183(9) -0.0021(7) -0.0029(8) 0.0004(7)
C3 0.0164(10) 0.0216(9) 0.0196(9) -0.0001(8) -0.0010(8) 0.0039(8)
C4 0.0234(12) 0.0172(8) 0.0172(9) 0.0027(7) -0.0006(8) 0.0004(7)
C5 0.0204(11) 0.0193(9) 0.0214(10) -0.0039(8) -0.0021(8) -0.0025(7)
C6 0.0175(10) 0.0189(8) 0.0207(9) -0.0035(8) 0.0009(9) 0.0009(7)
C7 0.0319(12) 0.0269(10) 0.0231(10) 0.0000(10) 0.0037(10) -0.0033(8)
C8 0.0168(10) 0.0192(8) 0.0161(9) 0.0010(7) 0.0004(8) 0.0012(7)
C9 0.0180(10) 0.0244(9) 0.0199(9) 0.0026(8) 0.0000(9) 0.0003(8)
C10 0.0232(10) 0.0179(8) 0.0176(9) 0.0046(8) 0.0013(9) 0.0019(7)
C11 0.0222(11) 0.0201(9) 0.0153(9) 0.0029(8) 0.0021(8) 0.0031(7)
C12 0.0193(10) 0.0265(9) 0.0201(9) 0.0047(9) -0.0004(9) 0.0012(8)
C13 0.0237(11) 0.0243(10) 0.0253(10) 0.0067(8) 0.0031(9) 0.0005(8)
C14 0.0302(13) 0.0263(10) 0.0217(10) 0.0011(9) 0.0043(10) -0.0011(9)
C15 0.0241(11) 0.0351(11) 0.0220(10) -0.0010(9) -0.0040(9) -0.0020(9)
C16 0.0209(11) 0.0280(10) 0.0219(10) 0.0060(9) 0.0003(9) 0.0032(8)

loop_
_atom_type_symbol
_atom_type_description
_atom_type_scat_dispersion_real
_atom_type_scat_dispersion_imag
_atom_type_scat_source
C C 0.0033 0.0016 'International Tables Vol C Tables 4.2.6.8 and 6.1.1.4'
H H 0.0000 0.0000 'International Tables Vol C Tables 4.2.6.8 and 6.1.1.4'
N N 0.0061 0.0033 'International Tables Vol C Tables 4.2.6.8 and 6.1.1.4'
O O 0.0106 0.0060 'International Tables Vol C Tables 4.2.6.8 and 6.1.1.4'
S S 0.1246 0.1234 'International Tables Vol C Tables 4.2.6.8 and 6.1.1.4'

loop_
_geom_angle_atom_site_label_1
_geom_angle_atom_site_label_2
_geom_angle_atom_site_label_3
_geom_angle
O2 S1 O1 119.51(9)
O2 S1 N1 106.04(9)
O1 S1 N1 108.37(9)
O2 S1 C1 108.29(9)
O1 S1 C1 106.08(9)
N1 S1 C1 108.14(9)
C9 O3 H3O 107.3(19)
C8 N1 S1 124.71(14)
C8 N1 H1 117.6(18)
S1 N1 H1 115.5(18)
C2 C1 C6 121.06(18)
C2 C1 S1 120.42(15)
C6 C1 S1 118.37(16)
C1 C2 C3 119.13(18)
C1 C2 H2 120.4
C3 C2 H2 120.4
C2 C3 C4 121.03(19)
C2 C3 H3 119.5
C4 C3 H3 119.5
C5 C4 C3 118.53(19)
C5 C4 C7 120.87(19)
C3 C4 C7 120.60(19)
C6 C5 C4 121.50(19)
C6 C5 H5 119.2
C4 C5 H5 119.2
C5 C6 C1 118.74(19)
C5 C6 H6 120.6
C1 C6 H6 120.6
C4 C7 H7A 109.5
C4 C7 H7B 109.5
H7A C7 H7B 109.5
C4 C7 H7C 109.5
H7A C7 H7C 109.5
H7B C7 H7C 109.5
N1 C8 C10 108.28(16)
N1 C8 C9 111.63(16)
C10 C8 C9 111.67(15)
N1 C8 H8 108.4
C10 C8 H8 108.4
C9 C8 H8 108.4
O3 C9 C8 110.74(17)
O3 C9 H9A 109.5
C8 C9 H9A 109.5
O3 C9 H9B 109.5
C8 C9 H9B 109.5
H9A C9 H9B 108.1
C11 C10 C8 114.39(15)
C11 C10 H10A 108.7
C8 C10 H10A 108.7
C11 C10 H10B 108.7
C8 C10 H10B 108.7
H10A C10 H10B 107.6
C16 C11 C12 118.25(18)
C16 C11 C10 119.96(18)
C12 C11 C10 121.79(18)
C13 C12 C11 120.4(2)
C13 C12 H12 119.8
C11 C12 H12 119.8
C14 C13 C12 121.0(2)
C14 C13 H13 119.5
C12 C13 H13 119.5
C13 C14 C15 119.4(2)
C13 C14 H14 120.3
C15 C14 H14 120.3
C14 C15 C16 119.7(2)
C14 C15 H15 120.2
C16 C15 H15 120.2
C11 C16 C15 121.3(2)
C11 C16 H16 119.3
C15 C16 H16 119.3

loop_
_geom_bond_atom_site_label_1
_geom_bond_atom_site_label_2
_geom_bond_distance
S1 O2 1.4347(14)
S1 O1 1.4444(14)
S1 N1 1.6004(17)
S1 C1 1.770(2)
O3 C9 1.425(2)
O3 H3O 0.88(3)
N1 C8 1.469(3)
N1 H1 0.84(3)
C1 C2 1.384(3)
C1 C6 1.393(3)
C2 C3 1.387(3)
C2 H2 0.95
C3 C4 1.396(3)
C3 H3 0.95
C4 C5 1.387(3)
C4 C7 1.506(3)
C5 C6 1.386(3)
C5 H5 0.95
C6 H6 0.95
C7 H7A 0.98
C7 H7B 0.98
C7 H7C 0.98
C8 C10 1.537(3)
C8 C9 1.538(3)
C8 H8 1.00
C9 H9A 0.99
C9 H9B 0.99
C10 C11 1.510(3)
C10 H10A 0.99
C10 H10B 0.99
C11 C16 1.391(3)
C11 C12 1.398(3)
C12 C13 1.385(3)
C12 H12 0.95
C13 C14 1.381(3)
C13 H13 0.95
C14 C15 1.389(3)
C14 H14 0.95
C15 C16 1.391(3)
C15 H15 0.95
C16 H16 0.95

loop_
_geom_hbond_atom_site_label_D
_geom_hbond_atom_site_label_H
_geom_hbond_atom_site_label_A
_geom_hbond_site_symmetry_A
_geom_hbond_distance_DH
_geom_hbond_distance_HA
_geom_hbond_distance_DA
_geom_hbond_angle_DHA
N1 H1 O3 1_455 0.84(3) 2.04(3) 2.870(2) 171(2)
O3 H3O O1 3_745 0.88(3) 1.89(3) 2.770(2) 175(3)
C2 H2 O2 1_655 0.95 2.49 3.152(2) 126
C10 H10B O1 3_745 0.99 2.50 3.381(2) 148
C3 H3 Cg1 4_565 0.95 2.73 3.481(2) 136

loop_
_geom_torsion_atom_site_label_1
_geom_torsion_atom_site_label_2
_geom_torsion_atom_site_label_3
_geom_torsion_atom_site_label_4
_geom_torsion
_geom_torsion_publ_flag
O2 S1 N1 C8 -169.34(15) ?
O1 S1 N1 C8 -39.88(18) ?
C1 S1 N1 C8 74.69(18) y
O2 S1 C1 C2 141.42(16) ?
O1 S1 C1 C2 11.99(18) ?
N1 S1 C1 C2 -104.08(17) ?
O2 S1 C1 C6 -42.85(18) ?
O1 S1 C1 C6 -172.28(15) ?
N1 S1 C1 C6 71.65(17) y
C6 C1 C2 C3 0.1(3) ?
S1 C1 C2 C3 175.72(15) ?
C1 C2 C3 C4 -0.5(3) ?
C2 C3 C4 C5 0.7(3) ?
C2 C3 C4 C7 -179.91(19) ?
C3 C4 C5 C6 -0.6(3) ?
C7 C4 C5 C6 -179.93(19) ?
C4 C5 C6 C1 0.2(3) ?
C2 C1 C6 C5 0.0(3) ?
S1 C1 C6 C5 -175.65(15) ?
S1 N1 C8 C10 145.93(14) y
S1 N1 C8 C9 -90.75(19) y
N1 C8 C9 O3 171.80(15) ?
C10 C8 C9 O3 -66.8(2) y
N1 C8 C10 C11 -77.4(2) y
C9 C8 C10 C11 159.27(18) y
C8 C10 C11 C16 -110.0(2) ?
C8 C10 C11 C12 71.2(3) y
C16 C11 C12 C13 1.0(3) ?
C10 C11 C12 C13 179.92(19) ?
C11 C12 C13 C14 -1.3(3) ?
C12 C13 C14 C15 0.8(3) ?
C13 C14 C15 C16 -0.1(3) ?
C12 C11 C16 C15 -0.3(3) ?
C10 C11 C16 C15 -179.24(19) ?
C14 C15 C16 C11 -0.1(3) ?

loop_
_cod_related_entry_id
_cod_related_entry_database
_cod_related_entry_code
1 ChemSpider 599805
